data_1540101
loop_
_publ_author_name
'Hohlwein, D.'
'Kiemel, R.'
'Hoser, A.'
'Prandl, W.'
'Sonntag, R.'
'Hewat, A.W.'
'Schaefer, W.'
'Kemmler-Sack, S.'

_publ_section_title
;
 Structural changes in superconducting La1.8 Sr.2 Cu O4 by alloying copper
 with cobalt
;
_journal_name_full 'Physik (Berlin)'
_journal_page_first 893
_journal_page_last 896
_journal_volume 156
_journal_year 1989
_chemical_formula_sum 'Co0.015 Cu0.985 La1.8 O4 Sr0.2'
_chemical_name_systematic 'La1.8 Sr.2 Cu.985 Co.015 O4'
_space_group_IT_number 139
_symmetry_space_group_name_Hall '-I 4 2'
_symmetry_space_group_name_H-M 'I 4/m m m'
_cell_angle_alpha 90
_cell_angle_beta 90
_cell_angle_gamma 90
_cell_formula_units_Z 2
_cell_length_a 3.7668
_cell_length_b 3.7668
_cell_length_c 13.209
_cell_volume 187.420
_citation_journal_id_ASTM PHYBE3
_cod_data_source_file Hohlwein_PHYBE3_1989_1055.cif
_cod_data_source_block Co0.015Cu0.985La1.8O4Sr0.2
_cod_original_cell_volume 187.4196
_cod_database_code 1540101

loop_
_symmetry_equiv_pos_as_xyz
x,y,z
-y,x,z
-x,-y,z
y,-x,z
x,-y,-z
y,x,-z
-x,y,-z
-y,-x,-z
-x,-y,-z
y,-x,-z
x,y,-z
-y,x,-z
-x,y,z
-y,-x,z
x,-y,z
y,x,z
x+1/2,y+1/2,z+1/2
-y+1/2,x+1/2,z+1/2
-x+1/2,-y+1/2,z+1/2
y+1/2,-x+1/2,z+1/2
x+1/2,-y+1/2,-z+1/2
y+1/2,x+1/2,-z+1/2
-x+1/2,y+1/2,-z+1/2
-y+1/2,-x+1/2,-z+1/2
-x+1/2,-y+1/2,-z+1/2
y+1/2,-x+1/2,-z+1/2
x+1/2,y+1/2,-z+1/2
-y+1/2,x+1/2,-z+1/2
-x+1/2,y+1/2,z+1/2
-y+1/2,-x+1/2,z+1/2
x+1/2,-y+1/2,z+1/2
y+1/2,x+1/2,z+1/2

loop_
_atom_site_label
_atom_site_type_symbol
_atom_site_fract_x
_atom_site_fract_y
_atom_site_fract_z
_atom_site_occupancy
_atom_site_U_iso_or_equiv
Sr1 Sr+2 0 0 0.3605 0.1 0.0
La1 La+3 0 0 0.3605 0.9 0.0
O1 O-2 0 0.5 0 1 0.0
O2 O-2 0 0 0.1815 1 0.0
Cu1 Cu+2 0 0 0 0.985 0.0
Co1 Co+2 0 0 0 0.015 0.0
